data_7233658
loop_
_publ_author_name
'Pan Zhou'
'Zhihua Sun'
'Shuquan Zhang'
'Chengmin Ji'
'Sangen Zhao'
'Ren-Gen Xiong'
'Junhua Luo'

_publ_section_title
;
 A sequentially switchable molecular dielectric material tuned by the
 stepwise ordering in diisopropylammonium trifluoromethanesulfonate
;
_journal_name_full 'Journal of Materials Chemistry C'
_journal_page_first 2341
_journal_page_last 2345
_journal_paper_doi 10.1039/C3TC32238F
_journal_volume 2
_journal_year 2014
_chemical_formula_sum 'C0.88 H2 F0.38 N0.13 O0.38 S0.13'
_chemical_formula_weight 31.41
_space_group_IT_number 129
_space_group_name_Hall '-P 4a 2a'
_space_group_name_H-M_alt 'P 4/n m m :2'
_symmetry_space_group_name_H-M 'P 4/n m m :2'
_atom_sites_solution_hydrogens geom
_atom_sites_solution_primary direct
_atom_sites_solution_secondary difmap
_cell_angle_alpha 90.00
_cell_angle_beta 90.00
_cell_angle_gamma 90.00
_cell_formula_units_Z 16
_cell_length_a 8.9683(8)
_cell_length_b 8.9683(8)
_cell_length_c 8.2107(10)
_cell_measurement_temperature 173(2)
_cell_volume 660.39(12)
_computing_structure_refinement 'SHELXL-97 (Sheldrick, 1997)'
_computing_structure_solution 'SHELXS-97 (Sheldrick, 1990)'
_diffrn_ambient_temperature 173(2)
_diffrn_measured_fraction_theta_full 0.993
_diffrn_measured_fraction_theta_max 0.993
_diffrn_radiation_monochromator graphite
_diffrn_radiation_source 'fine-focus sealed tube'
_diffrn_radiation_type MoK\a
_diffrn_radiation_wavelength 0.71073
_diffrn_reflns_av_R_equivalents 0.0238
_diffrn_reflns_av_sigmaI/netI 0.0108
_diffrn_reflns_limit_h_max 11
_diffrn_reflns_limit_h_min -6
_diffrn_reflns_limit_k_max 11
_diffrn_reflns_limit_k_min -10
_diffrn_reflns_limit_l_max 10
_diffrn_reflns_limit_l_min -10
_diffrn_reflns_number 2100
_diffrn_reflns_theta_full 26.37
_diffrn_reflns_theta_max 26.37
_diffrn_reflns_theta_min 3.21
_exptl_absorpt_coefficient_mu 0.271
_exptl_crystal_density_diffrn 1.264
_exptl_crystal_density_method 'not measured'
_exptl_crystal_F_000 264
_refine_diff_density_max 0.191
_refine_diff_density_min -0.099
_refine_diff_density_rms 0.026
_refine_ls_extinction_method none
_refine_ls_goodness_of_fit_ref 1.047
_refine_ls_hydrogen_treatment mixed
_refine_ls_matrix_type full
_refine_ls_number_parameters 39
_refine_ls_number_reflns 414
_refine_ls_number_restraints 0
_refine_ls_restrained_S_all 1.047
_refine_ls_R_factor_all 0.0997
_refine_ls_R_factor_gt 0.0651
_refine_ls_shift/su_max 0.000
_refine_ls_shift/su_mean 0.000
_refine_ls_structure_factor_coef Fsqd
_refine_ls_weighting_details 'calc w=1/[\s^2^(Fo^2^)+(0.1209P)^2^+0.0875P] where P=(Fo^2^+2Fc^2^)/3'
_refine_ls_weighting_scheme calc
_refine_ls_wR_factor_gt 0.2154
_refine_ls_wR_factor_ref 0.2548
_reflns_number_gt 228
_reflns_number_total 414
_reflns_threshold_expression >2sigma(I)
_cod_data_source_file 1000001.cif
_cod_data_source_block PCOD1000001
_cod_original_sg_symbol_H-M P4/nmm
_cod_database_code 7233658

loop_
_symmetry_equiv_pos_as_xyz
'x, y, z'
'-y+1/2, x, z'
'-x+1/2, -y+1/2, z'
'y, -x+1/2, z'
'x+1/2, -y, -z'
'-x, y+1/2, -z'
'y+1/2, x+1/2, -z'
'-y, -x, -z'
'-x, -y, -z'
'y-1/2, -x, -z'
'x-1/2, y-1/2, -z'
'-y, x-1/2, -z'
'-x-1/2, y, z'
'x, -y-1/2, z'
'-y-1/2, -x-1/2, z'
'y, x, z'

loop_
_atom_site_label
_atom_site_type_symbol
_atom_site_fract_x
_atom_site_fract_y
_atom_site_fract_z
_atom_site_U_iso_or_equiv
_atom_site_adp_type
_atom_site_occupancy
_atom_site_symmetry_multiplicity
_atom_site_calc_flag
_atom_site_refinement_flags
_atom_site_disorder_assembly
_atom_site_disorder_group
S1 S 0.2500 0.2500 0.3438(3) 0.1521(17) Uani 1 8 d S . .
C1 C 0.2500 0.2500 0.1343(17) 0.176(4) Uani 1 8 d S . .
F4 F 0.1546(5) 0.3454(5) 0.0732(8) 0.284(4) Uani 0.75 2 d SP . .
O5 O 0.1744(11) 0.3848(14) 0.3826(11) 0.212(7) Uani 0.38 1 d P . .
C2 C 0.2500 0.6105(9) 0.7441(9) 0.206(3) Uani 1 2 d S . .
H2A H 0.1766 0.6186 0.8321 0.309 Uiso 0.50 1 calc PR . .
H2C H 0.3493 0.5945 0.7907 0.309 Uiso 0.50 1 calc PR . .
H2B H 0.2241 0.5262 0.6736 0.309 Uiso 0.50 1 calc PR . .
N1 N 0.1888(8) 0.6888(8) 0.5000 0.113(4) Uani 0.25 2 d SP . .
C3 C 0.2500 0.7500 0.6470(11) 0.262(7) Uani 1 4 d S . .
H1B H 0.1544 0.7500 0.6117 0.32(18) Uiso 0.50 2 d SPR . .
H1A H 0.1191 0.6994 0.4960 0.387 Uiso 0.25 1 d PR . .

loop_
_atom_site_aniso_label
_atom_site_aniso_U_11
_atom_site_aniso_U_22
_atom_site_aniso_U_33
_atom_site_aniso_U_23
_atom_site_aniso_U_13
_atom_site_aniso_U_12
S1 0.159(2) 0.159(2) 0.139(2) 0.000 0.000 0.000
C1 0.188(7) 0.188(7) 0.153(10) 0.000 0.000 0.000
F4 0.323(5) 0.323(5) 0.207(5) 0.069(3) -0.069(3) 0.054(4)
O5 0.246(19) 0.160(6) 0.231(6) -0.049(5) 0.059(5) 0.003(9)
C2 0.194(6) 0.275(9) 0.149(5) -0.019(5) 0.000 0.000
N1 0.101(5) 0.101(5) 0.139(10) 0.017(5) -0.017(5) -0.001(4)
C3 0.28(2) 0.41(3) 0.087(5) 0.000 0.000 0.000

loop_
_atom_type_symbol
_atom_type_description
_atom_type_scat_dispersion_real
_atom_type_scat_dispersion_imag
_atom_type_scat_source
C C 0.0033 0.0016 'International Tables Vol C Tables 4.2.6.8 and 6.1.1.4'
H H 0.0000 0.0000 'International Tables Vol C Tables 4.2.6.8 and 6.1.1.4'
F F 0.0171 0.0103 'International Tables Vol C Tables 4.2.6.8 and 6.1.1.4'
N N 0.0061 0.0033 'International Tables Vol C Tables 4.2.6.8 and 6.1.1.4'
O O 0.0106 0.0060 'International Tables Vol C Tables 4.2.6.8 and 6.1.1.4'
S S 0.1246 0.1234 'International Tables Vol C Tables 4.2.6.8 and 6.1.1.4'

loop_
_geom_angle_atom_site_label_1
_geom_angle_atom_site_label_2
_geom_angle_atom_site_label_3
_geom_angle
_geom_angle_site_symmetry_1
_geom_angle_site_symmetry_3
O5 S1 O5 57.0(11) 4 16
O5 S1 O5 30.6(11) 4 13_655
O5 S1 O5 87.13(17) 16 13_655
O5 S1 O5 87.13(17) 4 3
O5 S1 O5 30.6(11) 16 3
O5 S1 O5 116.4(11) 13_655 3
O5 S1 O5 139.5(9) 4 14_565
O5 S1 O5 87.13(17) 16 14_565
O5 S1 O5 154.2(8) 13_655 14_565
O5 S1 O5 57.0(11) 3 14_565
O5 S1 O5 87.13(17) 4 .
O5 S1 O5 139.5(9) 16 .
O5 S1 O5 57.0(11) 13_655 .
O5 S1 O5 154.2(8) 3 .
O5 S1 O5 116.4(11) 14_565 .
O5 S1 O5 154.2(8) 4 2
O5 S1 O5 116.4(11) 16 2
O5 S1 O5 139.5(9) 13_655 2
O5 S1 O5 87.13(17) 3 2
O5 S1 O5 30.6(11) 14_565 2
O5 S1 O5 87.13(17) . 2
O5 S1 O5 116.4(11) 4 15_665
O5 S1 O5 154.2(8) 16 15_665
O5 S1 O5 87.13(17) 13_655 15_665
O5 S1 O5 139.5(9) 3 15_665
O5 S1 O5 87.13(17) 14_565 15_665
O5 S1 O5 30.6(11) . 15_665
O5 S1 O5 57.0(11) 2 15_665
O5 S1 C1 102.9(4) 4 .
O5 S1 C1 102.9(4) 16 .
O5 S1 C1 102.9(4) 13_655 .
O5 S1 C1 102.9(4) 3 .
O5 S1 C1 102.9(4) 14_565 .
O5 S1 C1 102.9(4) . .
O5 S1 C1 102.9(4) 2 .
O5 S1 C1 102.9(4) 15_665 .
F4 C1 F4 81.6(4) 2 .
F4 C1 F4 135.0(12) 2 4
F4 C1 F4 81.6(4) . 4
F4 C1 F4 81.6(4) 2 3
F4 C1 F4 135.0(12) . 3
F4 C1 F4 81.6(4) 4 3
F4 C1 S1 112.5(6) 2 .
F4 C1 S1 112.5(6) . .
F4 C1 S1 112.5(6) 4 .
F4 C1 S1 112.5(6) 3 .
C1 F4 F4 49.2(2) . 2
C1 F4 F4 49.2(2) . 4
F4 F4 F4 89.999(1) 2 4
O5 O5 O5 135.000(6) 15_665 13_655
O5 O5 S1 74.7(5) 15_665 .
O5 O5 S1 61.5(5) 13_655 .
N1 N1 N1 90.0 12_666 10_566
N1 N1 C3 67.5(3) 12_666 10_566
N1 N1 C3 67.5(3) 10_566 10_566
N1 N1 C3 67.5(3) 12_666 .
N1 N1 C3 67.5(3) 10_566 .
C3 N1 C3 114.6(8) 10_566 .
N1 N1 N1 45.0 12_666 3_565
N1 N1 N1 44.998(3) 10_566 3_565
C3 N1 N1 57.3(4) 10_566 3_565
C3 N1 N1 57.3(4) . 3_565
N1 C3 N1 44.9(5) . 10_566
N1 C3 N1 44.9(5) . 12_666
N1 C3 N1 65.4(8) 10_566 12_666
N1 C3 N1 65.4(8) . 3_565
N1 C3 N1 44.9(5) 10_566 3_565
N1 C3 N1 44.9(5) 12_666 3_565
N1 C3 C2 97.5(4) . .
N1 C3 C2 140.8(4) 10_566 .
N1 C3 C2 97.5(4) 12_666 .
N1 C3 C2 140.8(4) 3_565 .
N1 C3 C2 140.8(4) . 3_565
N1 C3 C2 97.5(4) 10_566 3_565
N1 C3 C2 140.8(4) 12_666 3_565
N1 C3 C2 97.5(4) 3_565 3_565
C2 C3 C2 115.0(7) . 3_565

loop_
_geom_bond_atom_site_label_1
_geom_bond_atom_site_label_2
_geom_bond_distance
_geom_bond_site_symmetry_2
S1 O5 1.422(9) 4
S1 O5 1.422(9) 16
S1 O5 1.422(9) 13_655
S1 O5 1.422(9) 3
S1 O5 1.422(9) 14_565
S1 O5 1.422(9) .
S1 O5 1.422(9) 2
S1 O5 1.422(9) 15_665
S1 C1 1.721(14) .
C1 F4 1.309(6) 2
C1 F4 1.309(6) .
C1 F4 1.309(6) 4
C1 F4 1.309(6) 3
F4 F4 1.711(9) 2
F4 F4 1.711(9) 4
O5 O5 0.75(3) 15_665
O5 O5 1.36(2) 13_655
C2 C3 1.484(8) .
N1 N1 1.097(14) 12_666
N1 N1 1.097(14) 10_566
N1 C3 1.435(9) 10_566
N1 C3 1.435(9) .
N1 N1 1.551(19) 3_565
C3 N1 1.435(9) 10_566
C3 N1 1.435(9) 12_666
C3 N1 1.435(9) 3_565
C3 C2 1.484(8) 3_565
